data_7000603
loop_
_publ_author_name
'Femoni, Cristina'
'Della Pergola, Roberto'
'Iapalucci, Maria Carmela'
'Kaswalder, Francesco'
'Ricc\`o, Mauro'
'Zacchini, Stefano'

_publ_section_title
;
 Copolymerization of Fe4Cu2C(CO)12 moieties with bidentate N-ligands:
 synthesis and crystal structure of the
 [Fe4Cu2(\m6-C)(CO)12(\m-bipy)]4&#x00B7;8THF square tetramer and the
 infinite [Fe4Cu2(\m6-C)(CO)12(\m-L--L)]\\infty zigzag chains
;
_journal_issue 9
_journal_name_full 'Dalton Transactions'
_journal_page_first 1509
_journal_page_last 1511
_journal_paper_doi 10.1039/b821639h
_journal_year 2009
_chemical_formula_sum 'C124 H96 Cu8 Fe16 N8 O56'
_chemical_formula_weight 3996.01
_chemical_name_systematic
;
?
;
_space_group_IT_number 88
_symmetry_cell_setting tetragonal
_symmetry_space_group_name_Hall '-I 4ad'
_symmetry_space_group_name_H-M 'I 41/a :2'
_atom_sites_solution_hydrogens geom
_atom_sites_solution_primary direct
_atom_sites_solution_secondary difmap
_audit_creation_method SHELXL-97
_cell_angle_alpha 90.00
_cell_angle_beta 90.00
_cell_angle_gamma 90.00
_cell_formula_units_Z 4
_cell_length_a 22.5782(6)
_cell_length_b 22.5782(6)
_cell_length_c 29.4126(14)
_cell_measurement_reflns_used 8555
_cell_measurement_temperature 298(2)
_cell_measurement_theta_max 21.1335
_cell_measurement_theta_min 2.2645
_cell_volume 14993.8(9)
_computing_cell_refinement 'BRUKER AXS PROGRAMS'
_computing_data_collection 'BRUKER AXS PROGRAMS'
_computing_data_reduction 'BRUKER AXS PROGRAMS'
_computing_structure_refinement 'SHELXL-97 (Sheldrick, 1997)'
_computing_structure_solution 'SHELXS-97 (Sheldrick, 1990)'
_diffrn_ambient_temperature 298(2)
_diffrn_measured_fraction_theta_full 1.000
_diffrn_measured_fraction_theta_max 1.000
_diffrn_measurement_device_type 'CCD AREA DETECTOR'
_diffrn_measurement_method 'OMEGA SCANS'
_diffrn_radiation_monochromator graphite
_diffrn_radiation_source 'fine-focus sealed tube'
_diffrn_radiation_type MoK\a
_diffrn_radiation_wavelength 0.71073
_diffrn_reflns_av_R_equivalents 0.1386
_diffrn_reflns_av_sigmaI/netI 0.0690
_diffrn_reflns_limit_h_max 26
_diffrn_reflns_limit_h_min -26
_diffrn_reflns_limit_k_max 26
_diffrn_reflns_limit_k_min -26
_diffrn_reflns_limit_l_max 34
_diffrn_reflns_limit_l_min -34
_diffrn_reflns_number 72692
_diffrn_reflns_theta_full 25.00
_diffrn_reflns_theta_max 25.00
_diffrn_reflns_theta_min 1.14
_exptl_absorpt_coefficient_mu 2.688
_exptl_absorpt_correction_T_max 0.6433
_exptl_absorpt_correction_T_min 0.5531
_exptl_absorpt_correction_type empirical
_exptl_crystal_colour BLACK
_exptl_crystal_density_diffrn 1.770
_exptl_crystal_density_method 'not measured'
_exptl_crystal_description PRISMATIC
_exptl_crystal_F_000 7968
_exptl_crystal_size_max 0.25
_exptl_crystal_size_mid 0.20
_exptl_crystal_size_min 0.18
_refine_diff_density_max 0.590
_refine_diff_density_min -0.443
_refine_diff_density_rms 0.083
_refine_ls_extinction_method none
_refine_ls_goodness_of_fit_ref 1.010
_refine_ls_hydrogen_treatment constr
_refine_ls_matrix_type full
_refine_ls_number_parameters 479
_refine_ls_number_reflns 6601
_refine_ls_number_restraints 61
_refine_ls_restrained_S_all 1.019
_refine_ls_R_factor_all 0.1160
_refine_ls_R_factor_gt 0.0489
_refine_ls_shift/su_max 0.001
_refine_ls_shift/su_mean 0.000
_refine_ls_structure_factor_coef Fsqd
_refine_ls_weighting_details 'calc w=1/[\s^2^(Fo^2^)+(0.0550P)^2^+34.4518P] where P=(Fo^2^+2Fc^2^)/3'
_refine_ls_weighting_scheme calc
_refine_ls_wR_factor_gt 0.1023
_refine_ls_wR_factor_ref 0.1344
_reflns_number_gt 3647
_reflns_number_total 6601
_reflns_threshold_expression >2sigma(I)
_cod_data_source_file b821639h.txt
_cod_data_source_block 707702prova
_cod_depositor_comments
;
The following automatic conversions were performed:
'_symmetry_cell_setting' value 'TETRAGONAL' changed to 'tetragonal'
according to '/home/saulius/struct/CIF-dictionaries/cif_core.dic'
dictionary named 'cif_core.dic' version 2.4.1 from
2010-06-29.

'_exptl_absorpt_correction_type' value 'EMPIRICAL' changed to
'empirical' according to
'/home/saulius/struct/CIF-dictionaries/cif_core.dic' dictionary named
'cif_core.dic' version 2.4.1 from
2010-06-29.

'_refine_ls_hydrogen_treatment' value 'CONSTR' changed to
'constr' according to '/home/saulius/struct/CIF-dictionaries/cif_core.dic'
dictionary named 'cif_core.dic' version 2.4.1 from 2010-06-29.

Automatic conversion script
Id: cif_fix_enum 1527 2010-12-29 10:47:43Z saulius 
;
_cod_original_sg_symbol_H-M I4(1)/a
_cod_database_code 7000603

loop_
_symmetry_equiv_pos_as_xyz
'x, y, z'
'-x+1/2, -y, z+1/2'
'-y+3/4, x+1/4, z+1/4'
'y+3/4, -x+3/4, z+3/4'
'x+1/2, y+1/2, z+1/2'
'-x+1, -y+1/2, z+1'
'-y+5/4, x+3/4, z+3/4'
'y+5/4, -x+5/4, z+5/4'
'-x, -y, -z'
'x-1/2, y, -z-1/2'
'y-3/4, -x-1/4, -z-1/4'
'-y-3/4, x-3/4, -z-3/4'
'-x+1/2, -y+1/2, -z+1/2'
'x, y+1/2, -z'
'y-1/4, -x+1/4, -z+1/4'
'-y-1/4, x-1/4, -z-1/4'

loop_
_atom_site_label
_atom_site_type_symbol
_atom_site_fract_x
_atom_site_fract_y
_atom_site_fract_z
_atom_site_U_iso_or_equiv
_atom_site_adp_type
_atom_site_occupancy
_atom_site_symmetry_multiplicity
_atom_site_calc_flag
_atom_site_refinement_flags
_atom_site_disorder_assembly
_atom_site_disorder_group
Fe1 Fe 0.79015(4) 0.59656(4) -0.00428(3) 0.0501(3) Uani 1 1 d . . .
Fe2 Fe 0.79261(5) 0.70739(4) 0.03038(3) 0.0519(3) Uani 1 1 d . . .
Fe3 Fe 0.76152(5) 0.65994(4) 0.11072(3) 0.0523(3) Uani 1 1 d . . .
Fe4 Fe 0.69588(4) 0.64836(4) 0.03456(4) 0.0535(3) Uani 1 1 d . . .
Cu5 Cu 0.85706(4) 0.61946(4) 0.06674(3) 0.0553(3) Uani 1 1 d . . .
Cu6 Cu 0.74844(4) 0.55414(4) 0.07470(3) 0.0594(3) Uani 1 1 d . . .
C100 C 0.7759(3) 0.6280(3) 0.0532(2) 0.0452(16) Uani 1 1 d . . .
C1 C 0.7800(4) 0.5186(4) -0.0042(3) 0.078(2) Uani 1 1 d . . .
O1 O 0.7755(4) 0.4681(3) -0.0099(2) 0.120(3) Uani 1 1 d . . .
C2 C 0.7593(3) 0.6075(3) -0.0596(3) 0.064(2) Uani 1 1 d . . .
O2 O 0.7402(3) 0.6120(3) -0.0954(2) 0.0930(19) Uani 1 1 d . . .
C3 C 0.8648(4) 0.5911(4) -0.0211(3) 0.083(3) Uani 1 1 d . . .
O3 O 0.9114(3) 0.5856(4) -0.0355(3) 0.140(3) Uani 1 1 d . . .
C4 C 0.8053(4) 0.7224(3) -0.0270(3) 0.071(2) Uani 1 1 d . . .
O4 O 0.8141(3) 0.7379(3) -0.0639(2) 0.112(2) Uani 1 1 d . . .
C5 C 0.7519(4) 0.7733(4) 0.0403(3) 0.081(3) Uani 1 1 d . . .
O5 O 0.7295(3) 0.8176(3) 0.0456(3) 0.131(3) Uani 1 1 d . . .
C6 C 0.8612(4) 0.7331(4) 0.0508(3) 0.077(3) Uani 1 1 d . . .
O6 O 0.9024(3) 0.7569(3) 0.0651(3) 0.115(3) Uani 1 1 d . . .
C7 C 0.7368(4) 0.7296(4) 0.1326(3) 0.077(2) Uani 1 1 d . . .
O7 O 0.7217(4) 0.7742(3) 0.1476(2) 0.120(3) Uani 1 1 d . . .
C8 C 0.7224(5) 0.6132(4) 0.1486(3) 0.088(3) Uani 1 1 d . . .
O8 O 0.6971(4) 0.5857(3) 0.1752(3) 0.150(4) Uani 1 1 d . . .
C9 C 0.8261(4) 0.6585(4) 0.1439(3) 0.076(3) Uani 1 1 d . . .
O9 O 0.8649(3) 0.6601(4) 0.1692(2) 0.126(3) Uani 1 1 d . . .
C10 C 0.6763(4) 0.6889(4) -0.0142(3) 0.070(2) Uani 1 1 d . . .
O10 O 0.6615(3) 0.7167(3) -0.0454(2) 0.102(2) Uani 1 1 d . . .
C11 C 0.6504(3) 0.5841(4) 0.0259(3) 0.070(2) Uani 1 1 d . . .
O11 O 0.6203(3) 0.5452(3) 0.0178(3) 0.107(2) Uani 1 1 d . . .
C12 C 0.6453(4) 0.6842(4) 0.0708(3) 0.087(3) Uani 1 1 d . . .
O12 O 0.6090(3) 0.7073(4) 0.0923(3) 0.142(3) Uani 1 1 d . . .
N1 N 0.9379(2) 0.6015(3) 0.08225(19) 0.0536(15) Uani 1 1 d . . .
C13 C 0.9577(3) 0.5463(4) 0.0770(3) 0.063(2) Uani 1 1 d . . .
H13 H 0.9323 0.5182 0.0647 0.076 Uiso 1 1 calc R . .
C14 C 1.0145(3) 0.5291(3) 0.0889(3) 0.064(2) Uani 1 1 d . . .
H14 H 1.0265 0.4901 0.0845 0.077 Uiso 1 1 calc R . .
C15 C 1.0535(3) 0.5699(3) 0.1075(2) 0.0513(18) Uani 1 1 d . . .
C16 C 1.0329(3) 0.6277(3) 0.1123(2) 0.0563(19) Uani 1 1 d . . .
H16 H 1.0575 0.6571 0.1238 0.068 Uiso 1 1 calc R . .
C17 C 0.9756(3) 0.6407(3) 0.0999(3) 0.061(2) Uani 1 1 d . . .
H17 H 0.9623 0.6793 0.1041 0.074 Uiso 1 1 calc R . .
N2 N 0.7267(3) 0.4772(3) 0.0981(2) 0.0613(17) Uani 1 1 d . . .
C18 C 0.7647(3) 0.4319(3) 0.0951(3) 0.068(2) Uani 1 1 d . . .
H18 H 0.8020 0.4387 0.0827 0.081 Uiso 1 1 calc R . .
C19 C 0.7513(3) 0.3759(3) 0.1096(3) 0.065(2) Uani 1 1 d . . .
H19 H 0.7791 0.3458 0.1068 0.078 Uiso 1 1 calc R . .
C20 C 0.6963(3) 0.3640(3) 0.1285(3) 0.0546(19) Uani 1 1 d . . .
C21 C 0.6580(3) 0.4111(3) 0.1323(3) 0.070(2) Uani 1 1 d . . .
H21 H 0.6208 0.4056 0.1452 0.084 Uiso 1 1 calc R . .
C22 C 0.6744(3) 0.4664(3) 0.1171(3) 0.069(2) Uani 1 1 d . . .
H22 H 0.6477 0.4976 0.1202 0.082 Uiso 1 1 calc R . .
O200 O 0.8421(4) 0.6500(4) 0.8078(4) 0.143(3) Uani 1 1 d D . .
C201 C 0.8676(7) 0.6631(8) 0.7677(4) 0.182(7) Uani 1 1 d D . .
H20A H 0.8381 0.6790 0.7470 0.218 Uiso 1 1 calc R . .
H20B H 0.8839 0.6275 0.7542 0.218 Uiso 1 1 calc R . .
C202 C 0.9126(9) 0.7047(7) 0.7742(5) 0.209(10) Uani 1 1 d D . .
H20C H 0.9495 0.6905 0.7613 0.251 Uiso 1 1 calc R . .
H20D H 0.9024 0.7419 0.7598 0.251 Uiso 1 1 calc R . .
C203 C 0.9182(6) 0.7121(6) 0.8206(6) 0.168(6) Uani 1 1 d D . .
H20E H 0.9087 0.7525 0.8292 0.202 Uiso 1 1 calc R . .
H20F H 0.9582 0.7033 0.8303 0.202 Uiso 1 1 calc R . .
C204 C 0.8782(7) 0.6726(7) 0.8400(4) 0.155(5) Uani 1 1 d D . .
H20G H 0.8996 0.6407 0.8548 0.186 Uiso 1 1 calc R . .
H20H H 0.8547 0.6929 0.8629 0.186 Uiso 1 1 calc R . .
O300 O 0.1035(7) 0.6867(8) 0.1971(4) 0.309(6) Uani 1 1 d DU . .
C301 C 0.0637(6) 0.7094(11) 0.2262(7) 0.321(6) Uani 1 1 d DU . .
H30A H 0.0295 0.6834 0.2282 0.385 Uiso 1 1 calc R . .
H30B H 0.0503 0.7477 0.2154 0.385 Uiso 1 1 calc R . .
C302 C 0.0898(8) 0.7155(11) 0.2695(5) 0.313(6) Uani 1 1 d DU . .
H30C H 0.0787 0.7527 0.2837 0.375 Uiso 1 1 calc R . .
H30D H 0.0791 0.6830 0.2893 0.375 Uiso 1 1 calc R . .
C303 C 0.1497(7) 0.7145(11) 0.2589(6) 0.317(6) Uani 1 1 d DU . .
H30E H 0.1735 0.7014 0.2845 0.380 Uiso 1 1 calc R . .
H30F H 0.1637 0.7528 0.2486 0.380 Uiso 1 1 calc R . .
C304 C 0.1493(8) 0.6722(10) 0.2233(6) 0.313(6) Uani 1 1 d DU . .
H30G H 0.1860 0.6738 0.2061 0.375 Uiso 1 1 calc R . .
H30H H 0.1445 0.6325 0.2353 0.375 Uiso 1 1 calc R . .

loop_
_atom_site_aniso_label
_atom_site_aniso_U_11
_atom_site_aniso_U_22
_atom_site_aniso_U_33
_atom_site_aniso_U_23
_atom_site_aniso_U_13
_atom_site_aniso_U_12
Fe1 0.0476(6) 0.0499(6) 0.0527(6) -0.0041(5) -0.0050(5) 0.0008(5)
Fe2 0.0578(7) 0.0404(6) 0.0575(7) 0.0056(5) -0.0064(5) -0.0026(5)
Fe3 0.0592(7) 0.0467(6) 0.0512(7) -0.0005(5) 0.0001(5) 0.0037(5)
Fe4 0.0437(6) 0.0521(6) 0.0647(7) 0.0024(5) -0.0074(5) 0.0054(5)
Cu5 0.0428(5) 0.0574(6) 0.0656(6) 0.0018(5) -0.0098(4) 0.0027(4)
Cu6 0.0584(6) 0.0411(5) 0.0785(7) 0.0104(5) 0.0007(5) -0.0037(4)
C100 0.041(4) 0.037(4) 0.058(4) 0.004(3) -0.008(3) 0.003(3)
C1 0.097(7) 0.075(6) 0.063(6) -0.008(5) -0.008(5) 0.003(5)
O1 0.200(8) 0.057(4) 0.102(5) -0.022(4) -0.028(5) 0.004(5)
C2 0.067(5) 0.068(5) 0.058(5) -0.009(4) -0.011(4) 0.004(4)
O2 0.116(5) 0.103(5) 0.059(4) -0.005(3) -0.021(4) 0.010(4)
C3 0.058(6) 0.110(7) 0.082(7) -0.035(5) -0.004(5) 0.014(5)
O3 0.063(4) 0.224(9) 0.132(6) -0.073(6) 0.020(4) 0.010(5)
C4 0.086(6) 0.060(5) 0.065(6) 0.004(4) -0.013(5) -0.014(4)
O4 0.170(7) 0.103(5) 0.063(4) 0.015(4) 0.007(4) -0.026(5)
C5 0.099(7) 0.053(5) 0.090(7) 0.005(5) -0.007(5) 0.001(5)
O5 0.148(7) 0.064(4) 0.180(8) -0.008(5) 0.002(6) 0.039(5)
C6 0.087(7) 0.057(5) 0.089(7) 0.021(5) -0.024(5) -0.014(5)
O6 0.105(5) 0.072(4) 0.170(7) 0.032(4) -0.065(5) -0.038(4)
C7 0.102(7) 0.068(6) 0.061(6) -0.004(5) 0.005(5) 0.004(5)
O7 0.169(7) 0.078(5) 0.114(6) -0.026(4) 0.014(5) 0.032(5)
C8 0.138(9) 0.065(6) 0.061(6) -0.005(5) 0.022(6) 0.002(6)
O8 0.242(10) 0.105(6) 0.102(6) 0.006(5) 0.075(6) -0.048(6)
C9 0.082(6) 0.089(6) 0.057(5) -0.013(5) -0.017(5) 0.016(5)
O9 0.109(6) 0.184(8) 0.087(5) -0.042(5) -0.036(4) 0.042(5)
C10 0.070(6) 0.065(5) 0.075(6) -0.002(5) -0.017(5) 0.005(4)
O10 0.117(5) 0.093(5) 0.096(5) 0.022(4) -0.043(4) 0.006(4)
C11 0.049(5) 0.063(6) 0.098(7) 0.016(5) -0.013(4) 0.001(4)
O11 0.078(4) 0.082(5) 0.162(7) 0.019(4) -0.032(4) -0.028(4)
C12 0.059(6) 0.111(8) 0.092(7) -0.018(6) -0.013(5) 0.019(5)
O12 0.078(5) 0.196(8) 0.153(7) -0.055(6) 0.007(5) 0.054(5)
N1 0.043(3) 0.054(4) 0.064(4) 0.006(3) -0.005(3) 0.004(3)
C13 0.052(5) 0.070(6) 0.067(5) -0.004(4) -0.007(4) -0.002(4)
C14 0.045(4) 0.060(5) 0.087(6) -0.008(4) -0.012(4) 0.003(4)
C15 0.038(4) 0.058(5) 0.057(5) 0.012(4) 0.002(3) 0.000(4)
C16 0.041(4) 0.054(5) 0.074(5) 0.002(4) -0.008(4) -0.006(3)
C17 0.049(5) 0.051(5) 0.083(6) -0.001(4) -0.006(4) 0.002(4)
N2 0.056(4) 0.045(4) 0.082(5) 0.014(3) 0.003(3) -0.002(3)
C18 0.058(5) 0.049(5) 0.096(6) 0.011(4) 0.010(4) 0.004(4)
C19 0.064(5) 0.043(5) 0.088(6) 0.007(4) 0.010(4) 0.012(4)
C20 0.057(5) 0.037(4) 0.070(5) 0.001(4) 0.002(4) 0.003(4)
C21 0.062(5) 0.044(5) 0.104(7) 0.003(4) 0.020(5) 0.001(4)
C22 0.059(5) 0.042(5) 0.105(7) 0.007(4) 0.014(5) 0.007(4)
O200 0.147(8) 0.163(8) 0.119(7) 0.008(6) 0.015(6) -0.036(6)
C201 0.230(19) 0.24(2) 0.080(10) 0.008(11) 0.014(11) -0.061(15)
C202 0.30(3) 0.153(15) 0.175(18) -0.006(13) 0.128(18) -0.033(15)
C203 0.150(14) 0.128(12) 0.23(2) 0.017(13) -0.039(14) -0.041(10)
C204 0.211(17) 0.166(14) 0.089(10) 0.000(9) 0.008(11) -0.024(12)
O300 0.216(12) 0.448(14) 0.264(13) -0.189(10) -0.021(9) 0.010(12)
C301 0.225(13) 0.461(15) 0.277(14) -0.182(12) -0.010(11) 0.001(13)
C302 0.224(13) 0.464(15) 0.250(13) -0.171(12) -0.017(11) 0.012(14)
C303 0.238(13) 0.451(15) 0.261(13) -0.165(11) -0.049(11) 0.015(14)
C304 0.228(13) 0.449(15) 0.261(14) -0.176(11) -0.046(10) 0.024(13)

loop_
_atom_type_symbol
_atom_type_description
_atom_type_scat_dispersion_real
_atom_type_scat_dispersion_imag
_atom_type_scat_source
C C 0.0033 0.0016 'International Tables Vol C Tables 4.2.6.8 and 6.1.1.4'
H H 0.0000 0.0000 'International Tables Vol C Tables 4.2.6.8 and 6.1.1.4'
N N 0.0061 0.0033 'International Tables Vol C Tables 4.2.6.8 and 6.1.1.4'
O O 0.0106 0.0060 'International Tables Vol C Tables 4.2.6.8 and 6.1.1.4'
Fe Fe 0.3463 0.8444 'International Tables Vol C Tables 4.2.6.8 and 6.1.1.4'
Cu Cu 0.3201 1.2651 'International Tables Vol C Tables 4.2.6.8 and 6.1.1.4'

loop_
_geom_angle_atom_site_label_1
_geom_angle_atom_site_label_2
_geom_angle_atom_site_label_3
_geom_angle
_geom_angle_site_symmetry_1
_geom_angle_site_symmetry_3
_geom_angle_publ_flag
C3 Fe1 C1 93.1(4) . . ?
C3 Fe1 C2 97.3(4) . . ?
C1 Fe1 C2 95.1(4) . . ?
C3 Fe1 C100 116.6(3) . . ?
C1 Fe1 C100 110.7(3) . . ?
C2 Fe1 C100 135.0(3) . . ?
C3 Fe1 Cu5 71.8(3) . . ?
C1 Fe1 Cu5 105.5(3) . . ?
C2 Fe1 Cu5 157.0(3) . . ?
C100 Fe1 Cu5 45.80(19) . . ?
C3 Fe1 Cu6 123.7(3) . . ?
C1 Fe1 Cu6 66.4(3) . . ?
C2 Fe1 Cu6 134.4(3) . . ?
C100 Fe1 Cu6 44.68(19) . . ?
Cu5 Fe1 Cu6 65.42(4) . . ?
C3 Fe1 Fe4 155.4(3) . . ?
C1 Fe1 Fe4 109.2(3) . . ?
C2 Fe1 Fe4 91.0(3) . . ?
C100 Fe1 Fe4 46.39(19) . . ?
Cu5 Fe1 Fe4 91.82(4) . . ?
Cu6 Fe1 Fe4 60.58(4) . . ?
C3 Fe1 Fe2 98.7(3) . . ?
C1 Fe1 Fe2 156.9(3) . . ?
C2 Fe1 Fe2 102.9(2) . . ?
C100 Fe1 Fe2 46.23(19) . . ?
Cu5 Fe1 Fe2 60.42(3) . . ?
Cu6 Fe1 Fe2 90.64(4) . . ?
Fe4 Fe1 Fe2 56.79(4) . . ?
C4 Fe2 C6 97.0(4) . . ?
C4 Fe2 C5 94.7(4) . . ?
C6 Fe2 C5 97.1(4) . . ?
C4 Fe2 C100 122.9(3) . . ?
C6 Fe2 C100 110.8(3) . . ?
C5 Fe2 C100 127.9(3) . . ?
C4 Fe2 Fe4 106.7(3) . . ?
C6 Fe2 Fe4 154.9(3) . . ?
C5 Fe2 Fe4 89.2(3) . . ?
C100 Fe2 Fe4 48.74(18) . . ?
C4 Fe2 Cu5 116.1(3) . . ?
C6 Fe2 Cu5 68.3(3) . . ?
C5 Fe2 Cu5 146.8(3) . . ?
C100 Fe2 Cu5 44.61(18) . . ?
Fe4 Fe2 Cu5 93.34(4) . . ?
C4 Fe2 Fe3 166.1(3) . . ?
C6 Fe2 Fe3 93.5(3) . . ?
C5 Fe2 Fe3 93.1(3) . . ?
C100 Fe2 Fe3 44.0(2) . . ?
Fe4 Fe2 Fe3 61.82(4) . . ?
Cu5 Fe2 Fe3 59.76(3) . . ?
C4 Fe2 Fe1 79.5(3) . . ?
C6 Fe2 Fe1 116.9(3) . . ?
C5 Fe2 Fe1 145.9(3) . . ?
C100 Fe2 Fe1 43.6(2) . . ?
Fe4 Fe2 Fe1 61.24(4) . . ?
Cu5 Fe2 Fe1 58.44(3) . . ?
Fe3 Fe2 Fe1 87.55(4) . . ?
C9 Fe3 C8 93.0(5) . . ?
C9 Fe3 C7 94.3(4) . . ?
C8 Fe3 C7 98.2(4) . . ?
C9 Fe3 C100 110.6(3) . . ?
C8 Fe3 C100 115.2(3) . . ?
C7 Fe3 C100 136.0(3) . . ?
C9 Fe3 Cu6 107.5(3) . . ?
C8 Fe3 Cu6 69.8(3) . . ?
C7 Fe3 Cu6 155.3(3) . . ?
C100 Fe3 Cu6 45.85(19) . . ?
C9 Fe3 Cu5 66.0(3) . . ?
C8 Fe3 Cu5 120.2(3) . . ?
C7 Fe3 Cu5 136.5(3) . . ?
C100 Fe3 Cu5 44.78(19) . . ?
Cu6 Fe3 Cu5 65.51(4) . . ?
C9 Fe3 Fe2 106.3(3) . . ?
C8 Fe3 Fe2 157.0(3) . . ?
C7 Fe3 Fe2 92.7(3) . . ?
C100 Fe3 Fe2 46.56(19) . . ?
Cu6 Fe3 Fe2 92.13(4) . . ?
Cu5 Fe3 Fe2 60.05(4) . . ?
C9 Fe3 Fe4 156.4(3) . . ?
C8 Fe3 Fe4 100.9(3) . . ?
C7 Fe3 Fe4 102.3(3) . . ?
C100 Fe3 Fe4 46.06(19) . . ?
Cu6 Fe3 Fe4 61.05(4) . . ?
Cu5 Fe3 Fe4 90.48(4) . . ?
Fe2 Fe3 Fe4 56.79(4) . . ?
C10 Fe4 C12 95.2(4) . . ?
C10 Fe4 C11 99.3(4) . . ?
C12 Fe4 C11 95.0(4) . . ?
C10 Fe4 C100 126.0(3) . . ?
C12 Fe4 C100 122.8(3) . . ?
C11 Fe4 C100 112.3(3) . . ?
C10 Fe4 Fe2 84.5(3) . . ?
C12 Fe4 Fe2 110.1(3) . . ?
C11 Fe4 Fe2 154.3(3) . . ?
C100 Fe4 Fe2 49.02(18) . . ?
C10 Fe4 Fe1 94.6(3) . . ?
C12 Fe4 Fe1 166.7(3) . . ?
C11 Fe4 Fe1 92.3(3) . . ?
C100 Fe4 Fe1 43.9(2) . . ?
Fe2 Fe4 Fe1 61.97(4) . . ?
C10 Fe4 Fe3 139.9(3) . . ?
C12 Fe4 Fe3 79.0(3) . . ?
C11 Fe4 Fe3 120.6(3) . . ?
C100 Fe4 Fe3 43.8(2) . . ?
Fe2 Fe4 Fe3 61.39(4) . . ?
Fe1 Fe4 Fe3 87.71(4) . . ?
C10 Fe4 Cu6 151.1(3) . . ?
C12 Fe4 Cu6 112.5(3) . . ?
C11 Fe4 Cu6 71.2(2) . . ?
C100 Fe4 Cu6 44.21(18) . . ?
Fe2 Fe4 Cu6 93.21(4) . . ?
Fe1 Fe4 Cu6 59.70(4) . . ?
Fe3 Fe4 Cu6 58.22(3) . . ?
C100 Cu5 N1 173.5(3) . . ?
C100 Cu5 C9 83.4(3) . . ?
N1 Cu5 C9 97.0(3) . . ?
C100 Cu5 Fe1 45.1(2) . . ?
N1 Cu5 Fe1 133.78(18) . . ?
C9 Cu5 Fe1 128.4(2) . . ?
C100 Cu5 Fe3 44.2(2) . . ?
N1 Cu5 Fe3 136.20(18) . . ?
C9 Cu5 Fe3 39.3(2) . . ?
Fe1 Cu5 Fe3 89.32(4) . . ?
C100 Cu5 Fe2 46.63(19) . . ?
N1 Cu5 Fe2 139.85(18) . . ?
C9 Cu5 Fe2 87.2(2) . . ?
Fe1 Cu5 Fe2 61.14(4) . . ?
Fe3 Cu5 Fe2 60.19(4) . . ?
C100 Cu5 Cu6 40.47(19) . . ?
N1 Cu5 Cu6 133.05(18) . . ?
C9 Cu5 Cu6 82.5(2) . . ?
Fe1 Cu5 Cu6 58.20(3) . . ?
Fe3 Cu5 Cu6 56.47(3) . . ?
Fe2 Cu5 Cu6 87.10(4) . . ?
C100 Cu6 N2 175.5(3) . . ?
C100 Cu6 Fe3 45.2(2) . . ?
N2 Cu6 Fe3 134.6(2) . . ?
C100 Cu6 Fe1 43.9(2) . . ?
N2 Cu6 Fe1 135.9(2) . . ?
Fe3 Cu6 Fe1 89.15(4) . . ?
C100 Cu6 Fe4 45.88(19) . . ?
N2 Cu6 Fe4 138.60(19) . . ?
Fe3 Cu6 Fe4 60.73(4) . . ?
Fe1 Cu6 Fe4 59.72(4) . . ?
C100 Cu6 Cu5 40.41(19) . . ?
N2 Cu6 Cu5 135.10(19) . . ?
Fe3 Cu6 Cu5 58.02(3) . . ?
Fe1 Cu6 Cu5 56.38(3) . . ?
Fe4 Cu6 Cu5 86.29(4) . . ?
Fe1 C100 Fe3 179.6(4) . . ?
Fe1 C100 Cu5 89.1(3) . . ?
Fe3 C100 Cu5 91.0(3) . . ?
Fe1 C100 Cu6 91.4(3) . . ?
Fe3 C100 Cu6 88.9(3) . . ?
Cu5 C100 Cu6 99.1(3) . . ?
Fe1 C100 Fe4 89.7(3) . . ?
Fe3 C100 Fe4 90.2(3) . . ?
Cu5 C100 Fe4 170.9(4) . . ?
Cu6 C100 Fe4 89.9(3) . . ?
Fe1 C100 Fe2 90.2(3) . . ?
Fe3 C100 Fe2 89.5(3) . . ?
Cu5 C100 Fe2 88.8(3) . . ?
Cu6 C100 Fe2 172.0(4) . . ?
Fe4 C100 Fe2 82.2(2) . . ?
O1 C1 Fe1 171.1(8) . . ?
O2 C2 Fe1 177.1(7) . . ?
O3 C3 Fe1 174.1(8) . . ?
O4 C4 Fe2 173.5(8) . . ?
O5 C5 Fe2 175.0(9) . . ?
O6 C6 Fe2 171.1(8) . . ?
O7 C7 Fe3 178.3(9) . . ?
O8 C8 Fe3 175.6(8) . . ?
O9 C9 Fe3 172.8(8) . . ?
O9 C9 Cu5 112.4(7) . . ?
Fe3 C9 Cu5 74.7(3) . . ?
O10 C10 Fe4 177.3(8) . . ?
O11 C11 Fe4 175.3(8) . . ?
O12 C12 Fe4 175.2(8) . . ?
C13 N1 C17 116.9(6) . . ?
C13 N1 Cu5 119.2(5) . . ?
C17 N1 Cu5 123.9(5) . . ?
N1 C13 C14 122.9(7) . . ?
N1 C13 H13 118.5 . . ?
C14 C13 H13 118.5 . . ?
C13 C14 C15 120.1(7) . . ?
C13 C14 H14 119.9 . . ?
C15 C14 H14 119.9 . . ?
C14 C15 C16 116.7(6) . . ?
C14 C15 C20 122.4(7) . 15_665 ?
C16 C15 C20 120.9(7) . 15_665 ?
C17 C16 C15 119.2(7) . . ?
C17 C16 H16 120.4 . . ?
C15 C16 H16 120.4 . . ?
N1 C17 C16 124.2(7) . . ?
N1 C17 H17 117.9 . . ?
C16 C17 H17 117.9 . . ?
C22 N2 C18 117.1(6) . . ?
C22 N2 Cu6 122.8(5) . . ?
C18 N2 Cu6 120.1(5) . . ?
N2 C18 C19 123.0(7) . . ?
N2 C18 H18 118.5 . . ?
C19 C18 H18 118.5 . . ?
C18 C19 C20 120.1(7) . . ?
C18 C19 H19 119.9 . . ?
C20 C19 H19 119.9 . . ?
C21 C20 C19 116.5(7) . . ?
C21 C20 C15 122.6(7) . 12_756 ?
C19 C20 C15 120.8(6) . 12_756 ?
C20 C21 C22 120.3(7) . . ?
C20 C21 H21 119.8 . . ?
C22 C21 H21 119.8 . . ?
N2 C22 C21 122.9(7) . . ?
N2 C22 H22 118.6 . . ?
C21 C22 H22 118.6 . . ?
C201 O200 C204 105.9(10) . . ?
O200 C201 C202 109.8(9) . . ?
O200 C201 H20A 109.7 . . ?
C202 C201 H20A 109.7 . . ?
O200 C201 H20B 109.7 . . ?
C202 C201 H20B 109.7 . . ?
H20A C201 H20B 108.2 . . ?
C203 C202 C201 106.5(7) . . ?
C203 C202 H20C 110.4 . . ?
C201 C202 H20C 110.4 . . ?
C203 C202 H20D 110.4 . . ?
C201 C202 H20D 110.4 . . ?
H20C C202 H20D 108.6 . . ?
C202 C203 C204 105.6(7) . . ?
C202 C203 H20E 110.6 . . ?
C204 C203 H20E 110.6 . . ?
C202 C203 H20F 110.6 . . ?
C204 C203 H20F 110.6 . . ?
H20E C203 H20F 108.8 . . ?
O200 C204 C203 110.2(9) . . ?
O200 C204 H20G 109.6 . . ?
C203 C204 H20G 109.6 . . ?
O200 C204 H20H 109.6 . . ?
C203 C204 H20H 109.6 . . ?
H20G C204 H20H 108.1 . . ?
C304 O300 C301 104.3(12) . . ?
O300 C301 C302 109.4(10) . . ?
O300 C301 H30A 109.8 . . ?
C302 C301 H30A 109.8 . . ?
O300 C301 H30B 109.8 . . ?
C302 C301 H30B 109.8 . . ?
H30A C301 H30B 108.3 . . ?
C303 C302 C301 101.8(9) . . ?
C303 C302 H30C 111.4 . . ?
C301 C302 H30C 111.4 . . ?
C303 C302 H30D 111.4 . . ?
C301 C302 H30D 111.4 . . ?
H30C C302 H30D 109.3 . . ?
C302 C303 C304 99.8(10) . . ?
C302 C303 H30E 111.8 . . ?
C304 C303 H30E 111.8 . . ?
C302 C303 H30F 111.8 . . ?
C304 C303 H30F 111.8 . . ?
H30E C303 H30F 109.5 . . ?
O300 C304 C303 105.5(11) . . ?
O300 C304 H30G 110.6 . . ?
C303 C304 H30G 110.6 . . ?
O300 C304 H30H 110.6 . . ?
C303 C304 H30H 110.6 . . ?
H30G C304 H30H 108.8 . . ?

loop_
_geom_bond_atom_site_label_1
_geom_bond_atom_site_label_2
_geom_bond_distance
_geom_bond_site_symmetry_2
_geom_bond_publ_flag
Fe1 C3 1.762(9) . ?
Fe1 C1 1.776(10) . ?
Fe1 C2 1.786(8) . ?
Fe1 C100 1.863(7) . ?
Fe1 Cu5 2.6292(13) . ?
Fe1 Cu6 2.6833(14) . ?
Fe1 Fe4 2.6838(14) . ?
Fe1 Fe2 2.7025(14) . ?
Fe2 C4 1.746(9) . ?
Fe2 C6 1.758(9) . ?
Fe2 C5 1.773(9) . ?
Fe2 C100 1.951(6) . ?
Fe2 Fe4 2.5614(14) . ?
Fe2 Cu5 2.6837(13) . ?
Fe2 Fe3 2.6875(14) . ?
Fe3 C9 1.755(9) . ?
Fe3 C8 1.771(10) . ?
Fe3 C7 1.788(9) . ?
Fe3 C100 1.866(7) . ?
Fe3 Cu6 2.6298(13) . ?
Fe3 Cu5 2.6760(13) . ?
Fe3 Fe4 2.6985(14) . ?
Fe4 C10 1.758(9) . ?
Fe4 C12 1.761(10) . ?
Fe4 C11 1.796(9) . ?
Fe4 C100 1.943(6) . ?
Fe4 Cu6 2.7069(13) . ?
Cu5 C100 1.885(6) . ?
Cu5 N1 1.925(5) . ?
Cu5 C9 2.534(8) . ?
Cu5 Cu6 2.8711(12) . ?
Cu6 C100 1.887(6) . ?
Cu6 N2 1.931(6) . ?
C1 O1 1.157(9) . ?
C2 O2 1.143(8) . ?
C3 O3 1.140(9) . ?
C4 O4 1.156(9) . ?
C5 O5 1.132(9) . ?
C6 O6 1.154(9) . ?
C7 O7 1.152(9) . ?
C8 O8 1.150(10) . ?
C9 O9 1.150(9) . ?
C10 O10 1.160(9) . ?
C11 O11 1.135(9) . ?
C12 O12 1.157(10) . ?
N1 C13 1.333(9) . ?
N1 C17 1.333(8) . ?
C13 C14 1.384(9) . ?
C13 H13 0.9300 . ?
C14 C15 1.386(9) . ?
C14 H14 0.9300 . ?
C15 C16 1.394(9) . ?
C15 C20 1.473(9) 15_665 ?
C16 C17 1.375(9) . ?
C16 H16 0.9300 . ?
C17 H17 0.9300 . ?
N2 C22 1.329(9) . ?
N2 C18 1.340(9) . ?
C18 C19 1.367(9) . ?
C18 H18 0.9300 . ?
C19 C20 1.387(10) . ?
C19 H19 0.9300 . ?
C20 C21 1.374(9) . ?
C20 C15 1.473(9) 12_756 ?
C21 C22 1.378(10) . ?
C21 H21 0.9300 . ?
C22 H22 0.9300 . ?
O200 C201 1.347(9) . ?
O200 C204 1.350(9) . ?
C201 C202 1.396(10) . ?
C201 H20A 0.9700 . ?
C201 H20B 0.9700 . ?
C202 C203 1.380(13) . ?
C202 H20C 0.9700 . ?
C202 H20D 0.9700 . ?
C203 C204 1.392(10) . ?
C203 H20E 0.9700 . ?
C203 H20F 0.9700 . ?
C204 H20G 0.9700 . ?
C204 H20H 0.9700 . ?
O300 C304 1.330(9) . ?
O300 C301 1.344(9) . ?
C301 C302 1.410(10) . ?
C301 H30A 0.9700 . ?
C301 H30B 0.9700 . ?
C302 C303 1.388(13) . ?
C302 H30C 0.9700 . ?
C302 H30D 0.9700 . ?
C303 C304 1.418(10) . ?
C303 H30E 0.9700 . ?
C303 H30F 0.9700 . ?
C304 H30G 0.9700 . ?
C304 H30H 0.9700 . ?

loop_
_geom_torsion_atom_site_label_1
_geom_torsion_atom_site_label_2
_geom_torsion_atom_site_label_3
_geom_torsion_atom_site_label_4
_geom_torsion
_geom_torsion_site_symmetry_1
_geom_torsion_site_symmetry_2
_geom_torsion_site_symmetry_3
_geom_torsion_site_symmetry_4
_geom_torsion_publ_flag
C3 Fe1 Fe2 C4 66.5(4) . . . . ?
C1 Fe1 Fe2 C4 -173.5(8) . . . . ?
C2 Fe1 Fe2 C4 -33.2(4) . . . . ?
C100 Fe1 Fe2 C4 -174.8(4) . . . . ?
Cu5 Fe1 Fe2 C4 129.7(3) . . . . ?
Cu6 Fe1 Fe2 C4 -169.3(3) . . . . ?
Fe4 Fe1 Fe2 C4 -115.8(3) . . . . ?
C3 Fe1 Fe2 C6 -26.1(4) . . . . ?
C1 Fe1 Fe2 C6 93.9(8) . . . . ?
C2 Fe1 Fe2 C6 -125.7(4) . . . . ?
C100 Fe1 Fe2 C6 92.6(4) . . . . ?
Cu5 Fe1 Fe2 C6 37.1(3) . . . . ?
Cu6 Fe1 Fe2 C6 98.1(3) . . . . ?
Fe4 Fe1 Fe2 C6 151.6(3) . . . . ?
C3 Fe1 Fe2 C5 149.2(6) . . . . ?
C1 Fe1 Fe2 C5 -90.7(9) . . . . ?
C2 Fe1 Fe2 C5 49.6(6) . . . . ?
C100 Fe1 Fe2 C5 -92.1(6) . . . . ?
Cu5 Fe1 Fe2 C5 -147.6(5) . . . . ?
Cu6 Fe1 Fe2 C5 -86.5(5) . . . . ?
Fe4 Fe1 Fe2 C5 -33.0(5) . . . . ?
C3 Fe1 Fe2 C100 -118.7(4) . . . . ?
C1 Fe1 Fe2 C100 1.3(8) . . . . ?
C2 Fe1 Fe2 C100 141.7(4) . . . . ?
Cu5 Fe1 Fe2 C100 -55.5(3) . . . . ?
Cu6 Fe1 Fe2 C100 5.5(3) . . . . ?
Fe4 Fe1 Fe2 C100 59.0(3) . . . . ?
C3 Fe1 Fe2 Fe4 -177.7(3) . . . . ?
C1 Fe1 Fe2 Fe4 -57.7(8) . . . . ?
C2 Fe1 Fe2 Fe4 82.6(3) . . . . ?
C100 Fe1 Fe2 Fe4 -59.0(3) . . . . ?
Cu5 Fe1 Fe2 Fe4 -114.53(5) . . . . ?
Cu6 Fe1 Fe2 Fe4 -53.52(4) . . . . ?
C3 Fe1 Fe2 Cu5 -63.2(3) . . . . ?
C1 Fe1 Fe2 Cu5 56.8(8) . . . . ?
C2 Fe1 Fe2 Cu5 -162.8(3) . . . . ?
C100 Fe1 Fe2 Cu5 55.5(3) . . . . ?
Cu6 Fe1 Fe2 Cu5 61.01(4) . . . . ?
Fe4 Fe1 Fe2 Cu5 114.53(5) . . . . ?
C3 Fe1 Fe2 Fe3 -118.8(3) . . . . ?
C1 Fe1 Fe2 Fe3 1.3(8) . . . . ?
C2 Fe1 Fe2 Fe3 141.6(3) . . . . ?
C100 Fe1 Fe2 Fe3 -0.1(3) . . . . ?
Cu5 Fe1 Fe2 Fe3 -55.58(4) . . . . ?
Cu6 Fe1 Fe2 Fe3 5.43(4) . . . . ?
Fe4 Fe1 Fe2 Fe3 58.95(4) . . . . ?
C4 Fe2 Fe3 C9 125.3(12) . . . . ?
C6 Fe2 Fe3 C9 -13.5(4) . . . . ?
C5 Fe2 Fe3 C9 -110.8(4) . . . . ?
C100 Fe2 Fe3 C9 103.3(4) . . . . ?
Fe4 Fe2 Fe3 C9 161.8(3) . . . . ?
Cu5 Fe2 Fe3 C9 48.9(3) . . . . ?
Fe1 Fe2 Fe3 C9 103.3(3) . . . . ?
C4 Fe2 Fe3 C8 -20.8(15) . . . . ?
C6 Fe2 Fe3 C8 -159.6(8) . . . . ?
C5 Fe2 Fe3 C8 103.1(8) . . . . ?
C100 Fe2 Fe3 C8 -42.9(8) . . . . ?
Fe4 Fe2 Fe3 C8 15.6(8) . . . . ?
Cu5 Fe2 Fe3 C8 -97.3(8) . . . . ?
Fe1 Fe2 Fe3 C8 -42.8(8) . . . . ?
C4 Fe2 Fe3 C7 -139.3(12) . . . . ?
C6 Fe2 Fe3 C7 81.9(4) . . . . ?
C5 Fe2 Fe3 C7 -15.4(4) . . . . ?
C100 Fe2 Fe3 C7 -161.4(4) . . . . ?
Fe4 Fe2 Fe3 C7 -102.9(3) . . . . ?
Cu5 Fe2 Fe3 C7 144.2(3) . . . . ?
Fe1 Fe2 Fe3 C7 -161.3(3) . . . . ?
C4 Fe2 Fe3 C100 22.1(12) . . . . ?
C6 Fe2 Fe3 C100 -116.7(4) . . . . ?
C5 Fe2 Fe3 C100 146.0(4) . . . . ?
Fe4 Fe2 Fe3 C100 58.5(3) . . . . ?
Cu5 Fe2 Fe3 C100 -54.4(3) . . . . ?
Fe1 Fe2 Fe3 C100 0.1(3) . . . . ?
C4 Fe2 Fe3 Cu6 16.5(12) . . . . ?
C6 Fe2 Fe3 Cu6 -122.4(3) . . . . ?
C5 Fe2 Fe3 Cu6 140.4(3) . . . . ?
C100 Fe2 Fe3 Cu6 -5.6(3) . . . . ?
Fe4 Fe2 Fe3 Cu6 52.89(4) . . . . ?
Cu5 Fe2 Fe3 Cu6 -59.99(4) . . . . ?
Fe1 Fe2 Fe3 Cu6 -5.55(4) . . . . ?
C4 Fe2 Fe3 Cu5 76.4(12) . . . . ?
C6 Fe2 Fe3 Cu5 -62.4(3) . . . . ?
C5 Fe2 Fe3 Cu5 -159.7(3) . . . . ?
C100 Fe2 Fe3 Cu5 54.4(3) . . . . ?
Fe4 Fe2 Fe3 Cu5 112.88(4) . . . . ?
Fe1 Fe2 Fe3 Cu5 54.44(4) . . . . ?
C4 Fe2 Fe3 Fe4 -36.4(12) . . . . ?
C6 Fe2 Fe3 Fe4 -175.2(3) . . . . ?
C5 Fe2 Fe3 Fe4 87.5(3) . . . . ?
C100 Fe2 Fe3 Fe4 -58.5(3) . . . . ?
Cu5 Fe2 Fe3 Fe4 -112.88(4) . . . . ?
Fe1 Fe2 Fe3 Fe4 -58.44(4) . . . . ?
C4 Fe2 Fe4 C10 -30.5(4) . . . . ?
C6 Fe2 Fe4 C10 169.3(8) . . . . ?
C5 Fe2 Fe4 C10 64.1(4) . . . . ?
C100 Fe2 Fe4 C10 -150.0(4) . . . . ?
Cu5 Fe2 Fe4 C10 -149.1(3) . . . . ?
Fe3 Fe2 Fe4 C10 158.0(3) . . . . ?
Fe1 Fe2 Fe4 C10 -98.1(3) . . . . ?
C4 Fe2 Fe4 C12 -124.1(4) . . . . ?
C6 Fe2 Fe4 C12 75.7(8) . . . . ?
C5 Fe2 Fe4 C12 -29.5(4) . . . . ?
C100 Fe2 Fe4 C12 116.5(4) . . . . ?
Cu5 Fe2 Fe4 C12 117.4(3) . . . . ?
Fe3 Fe2 Fe4 C12 64.5(3) . . . . ?
Fe1 Fe2 Fe4 C12 168.3(3) . . . . ?
C4 Fe2 Fe4 C11 69.5(7) . . . . ?
C6 Fe2 Fe4 C11 -90.6(9) . . . . ?
C5 Fe2 Fe4 C11 164.2(7) . . . . ?
C100 Fe2 Fe4 C11 -49.9(7) . . . . ?
Cu5 Fe2 Fe4 C11 -49.0(6) . . . . ?
Fe3 Fe2 Fe4 C11 -101.9(6) . . . . ?
Fe1 Fe2 Fe4 C11 1.9(6) . . . . ?
C4 Fe2 Fe4 C100 119.4(4) . . . . ?
C6 Fe2 Fe4 C100 -40.7(8) . . . . ?
C5 Fe2 Fe4 C100 -145.9(4) . . . . ?
Cu5 Fe2 Fe4 C100 0.9(3) . . . . ?
Fe3 Fe2 Fe4 C100 -52.0(3) . . . . ?
Fe1 Fe2 Fe4 C100 51.8(3) . . . . ?
C4 Fe2 Fe4 Fe1 67.6(3) . . . . ?
C6 Fe2 Fe4 Fe1 -92.6(7) . . . . ?
C5 Fe2 Fe4 Fe1 162.2(3) . . . . ?
C100 Fe2 Fe4 Fe1 -51.8(3) . . . . ?
Cu5 Fe2 Fe4 Fe1 -50.94(4) . . . . ?
Fe3 Fe2 Fe4 Fe1 -103.81(4) . . . . ?
C4 Fe2 Fe4 Fe3 171.4(3) . . . . ?
C6 Fe2 Fe4 Fe3 11.3(7) . . . . ?
C5 Fe2 Fe4 Fe3 -94.0(3) . . . . ?
C100 Fe2 Fe4 Fe3 52.0(3) . . . . ?
Cu5 Fe2 Fe4 Fe3 52.88(4) . . . . ?
Fe1 Fe2 Fe4 Fe3 103.81(4) . . . . ?
C4 Fe2 Fe4 Cu6 120.6(3) . . . . ?
C6 Fe2 Fe4 Cu6 -39.6(7) . . . . ?
C5 Fe2 Fe4 Cu6 -144.8(3) . . . . ?
C100 Fe2 Fe4 Cu6 1.1(3) . . . . ?
Cu5 Fe2 Fe4 Cu6 2.03(5) . . . . ?
Fe3 Fe2 Fe4 Cu6 -50.85(4) . . . . ?
Fe1 Fe2 Fe4 Cu6 52.97(4) . . . . ?
C3 Fe1 Fe4 C10 86.7(8) . . . . ?
C1 Fe1 Fe4 C10 -119.2(4) . . . . ?
C2 Fe1 Fe4 C10 -23.5(4) . . . . ?
C100 Fe1 Fe4 C10 140.1(4) . . . . ?
Cu5 Fe1 Fe4 C10 133.6(3) . . . . ?
Cu6 Fe1 Fe4 C10 -166.1(3) . . . . ?
Fe2 Fe1 Fe4 C10 81.3(3) . . . . ?
C3 Fe1 Fe4 C12 -50.5(16) . . . . ?
C1 Fe1 Fe4 C12 103.6(15) . . . . ?
C2 Fe1 Fe4 C12 -160.6(15) . . . . ?
C100 Fe1 Fe4 C12 3.0(15) . . . . ?
Cu5 Fe1 Fe4 C12 -3.5(15) . . . . ?
Cu6 Fe1 Fe4 C12 56.8(14) . . . . ?
Fe2 Fe1 Fe4 C12 -55.8(14) . . . . ?
C3 Fe1 Fe4 C11 -173.8(8) . . . . ?
C1 Fe1 Fe4 C11 -19.7(4) . . . . ?
C2 Fe1 Fe4 C11 76.0(4) . . . . ?
C100 Fe1 Fe4 C11 -120.4(4) . . . . ?
Cu5 Fe1 Fe4 C11 -126.8(3) . . . . ?
Cu6 Fe1 Fe4 C11 -66.5(3) . . . . ?
Fe2 Fe1 Fe4 C11 -179.2(3) . . . . ?
C3 Fe1 Fe4 C100 -53.4(8) . . . . ?
C1 Fe1 Fe4 C100 100.7(4) . . . . ?
C2 Fe1 Fe4 C100 -163.6(4) . . . . ?
Cu5 Fe1 Fe4 C100 -6.4(3) . . . . ?
Cu6 Fe1 Fe4 C100 53.8(3) . . . . ?
Fe2 Fe1 Fe4 C100 -58.8(3) . . . . ?
C3 Fe1 Fe4 Fe2 5.4(8) . . . . ?
C1 Fe1 Fe4 Fe2 159.5(3) . . . . ?
C2 Fe1 Fe4 Fe2 -104.8(3) . . . . ?
C100 Fe1 Fe4 Fe2 58.8(3) . . . . ?
Cu5 Fe1 Fe4 Fe2 52.34(4) . . . . ?
Cu6 Fe1 Fe4 Fe2 112.61(4) . . . . ?
C3 Fe1 Fe4 Fe3 -53.2(8) . . . . ?
C1 Fe1 Fe4 Fe3 100.9(3) . . . . ?
C2 Fe1 Fe4 Fe3 -163.4(3) . . . . ?
C100 Fe1 Fe4 Fe3 0.2(3) . . . . ?
Cu5 Fe1 Fe4 Fe3 -6.22(4) . . . . ?
Cu6 Fe1 Fe4 Fe3 54.05(4) . . . . ?
Fe2 Fe1 Fe4 Fe3 -58.56(4) . . . . ?
C3 Fe1 Fe4 Cu6 -107.2(8) . . . . ?
C1 Fe1 Fe4 Cu6 46.9(3) . . . . ?
C2 Fe1 Fe4 Cu6 142.6(3) . . . . ?
C100 Fe1 Fe4 Cu6 -53.8(3) . . . . ?
Cu5 Fe1 Fe4 Cu6 -60.28(4) . . . . ?
Fe2 Fe1 Fe4 Cu6 -112.61(4) . . . . ?
C9 Fe3 Fe4 C10 -83.9(9) . . . . ?
C8 Fe3 Fe4 C10 150.9(5) . . . . ?
C7 Fe3 Fe4 C10 49.9(5) . . . . ?
C100 Fe3 Fe4 C10 -94.6(5) . . . . ?
Cu6 Fe3 Fe4 C10 -149.7(4) . . . . ?
Cu5 Fe3 Fe4 C10 -88.2(4) . . . . ?
Fe2 Fe3 Fe4 C10 -35.3(4) . . . . ?
C9 Fe3 Fe4 C12 -168.9(8) . . . . ?
C8 Fe3 Fe4 C12 65.9(4) . . . . ?
C7 Fe3 Fe4 C12 -35.1(5) . . . . ?
C100 Fe3 Fe4 C12 -179.6(4) . . . . ?
Cu6 Fe3 Fe4 C12 125.3(3) . . . . ?
Cu5 Fe3 Fe4 C12 -173.2(3) . . . . ?
Fe2 Fe3 Fe4 C12 -120.3(3) . . . . ?
C9 Fe3 Fe4 C11 101.9(8) . . . . ?
C8 Fe3 Fe4 C11 -23.4(4) . . . . ?
C7 Fe3 Fe4 C11 -124.4(4) . . . . ?
C100 Fe3 Fe4 C11 91.1(4) . . . . ?
Cu6 Fe3 Fe4 C11 36.0(3) . . . . ?
Cu5 Fe3 Fe4 C11 97.5(3) . . . . ?
Fe2 Fe3 Fe4 C11 150.4(3) . . . . ?
C9 Fe3 Fe4 C100 10.7(8) . . . . ?
C8 Fe3 Fe4 C100 -114.6(4) . . . . ?
C7 Fe3 Fe4 C100 144.5(4) . . . . ?
Cu6 Fe3 Fe4 C100 -55.1(3) . . . . ?
Cu5 Fe3 Fe4 C100 6.3(3) . . . . ?
Fe2 Fe3 Fe4 C100 59.3(3) . . . . ?
C9 Fe3 Fe4 Fe2 -48.6(7) . . . . ?
C8 Fe3 Fe4 Fe2 -173.9(3) . . . . ?
C7 Fe3 Fe4 Fe2 85.2(3) . . . . ?
C100 Fe3 Fe4 Fe2 -59.3(3) . . . . ?
Cu6 Fe3 Fe4 Fe2 -114.39(5) . . . . ?
Cu5 Fe3 Fe4 Fe2 -52.97(4) . . . . ?
C9 Fe3 Fe4 Fe1 10.5(8) . . . . ?
C8 Fe3 Fe4 Fe1 -114.8(3) . . . . ?
C7 Fe3 Fe4 Fe1 144.2(3) . . . . ?
C100 Fe3 Fe4 Fe1 -0.2(3) . . . . ?
Cu6 Fe3 Fe4 Fe1 -55.31(4) . . . . ?
Cu5 Fe3 Fe4 Fe1 6.11(4) . . . . ?
Fe2 Fe3 Fe4 Fe1 59.08(4) . . . . ?
C9 Fe3 Fe4 Cu6 65.8(7) . . . . ?
C8 Fe3 Fe4 Cu6 -59.5(3) . . . . ?
C7 Fe3 Fe4 Cu6 -160.5(3) . . . . ?
C100 Fe3 Fe4 Cu6 55.1(3) . . . . ?
Cu5 Fe3 Fe4 Cu6 61.42(4) . . . . ?
Fe2 Fe3 Fe4 Cu6 114.39(5) . . . . ?
C3 Fe1 Cu5 C100 167.8(4) . . . . ?
C1 Fe1 Cu5 C100 -104.0(4) . . . . ?
C2 Fe1 Cu5 C100 103.4(7) . . . . ?
Cu6 Fe1 Cu5 C100 -49.8(3) . . . . ?
Fe4 Fe1 Cu5 C100 6.5(3) . . . . ?
Fe2 Fe1 Cu5 C100 56.1(3) . . . . ?
C3 Fe1 Cu5 N1 -21.2(4) . . . . ?
C1 Fe1 Cu5 N1 67.0(4) . . . . ?
C2 Fe1 Cu5 N1 -85.6(7) . . . . ?
C100 Fe1 Cu5 N1 171.0(4) . . . . ?
Cu6 Fe1 Cu5 N1 121.2(2) . . . . ?
Fe4 Fe1 Cu5 N1 177.5(2) . . . . ?
Fe2 Fe1 Cu5 N1 -132.9(2) . . . . ?
C3 Fe1 Cu5 C9 171.1(4) . . . . ?
C1 Fe1 Cu5 C9 -100.7(4) . . . . ?
C2 Fe1 Cu5 C9 106.7(7) . . . . ?
C100 Fe1 Cu5 C9 3.2(4) . . . . ?
Cu6 Fe1 Cu5 C9 -46.5(3) . . . . ?
Fe4 Fe1 Cu5 C9 9.8(3) . . . . ?
Fe2 Fe1 Cu5 C9 59.4(3) . . . . ?
C3 Fe1 Cu5 Fe3 167.6(3) . . . . ?
C1 Fe1 Cu5 Fe3 -104.2(3) . . . . ?
C2 Fe1 Cu5 Fe3 103.2(6) . . . . ?
C100 Fe1 Cu5 Fe3 -0.2(3) . . . . ?
Cu6 Fe1 Cu5 Fe3 -50.01(4) . . . . ?
Fe4 Fe1 Cu5 Fe3 6.27(4) . . . . ?
Fe2 Fe1 Cu5 Fe3 55.87(4) . . . . ?
C3 Fe1 Cu5 Fe2 111.7(3) . . . . ?
C1 Fe1 Cu5 Fe2 -160.1(3) . . . . ?
C2 Fe1 Cu5 Fe2 47.3(6) . . . . ?
C100 Fe1 Cu5 Fe2 -56.1(3) . . . . ?
Cu6 Fe1 Cu5 Fe2 -105.88(4) . . . . ?
Fe4 Fe1 Cu5 Fe2 -49.60(4) . . . . ?
C3 Fe1 Cu5 Cu6 -142.4(3) . . . . ?
C1 Fe1 Cu5 Cu6 -54.2(3) . . . . ?
C2 Fe1 Cu5 Cu6 153.2(7) . . . . ?
C100 Fe1 Cu5 Cu6 49.8(3) . . . . ?
Fe4 Fe1 Cu5 Cu6 56.29(4) . . . . ?
Fe2 Fe1 Cu5 Cu6 105.88(4) . . . . ?
C9 Fe3 Cu5 C100 175.4(4) . . . . ?
C8 Fe3 Cu5 C100 96.5(5) . . . . ?
C7 Fe3 Cu5 C100 -115.0(5) . . . . ?
Cu6 Fe3 Cu5 C100 51.1(3) . . . . ?
Fe2 Fe3 Cu5 C100 -56.9(3) . . . . ?
Fe4 Fe3 Cu5 C100 -6.5(3) . . . . ?
C9 Fe3 Cu5 N1 4.8(4) . . . . ?
C8 Fe3 Cu5 N1 -74.1(4) . . . . ?
C7 Fe3 Cu5 N1 74.4(5) . . . . ?
C100 Fe3 Cu5 N1 -170.6(4) . . . . ?
Cu6 Fe3 Cu5 N1 -119.5(3) . . . . ?
Fe2 Fe3 Cu5 N1 132.5(3) . . . . ?
Fe4 Fe3 Cu5 N1 -177.1(3) . . . . ?
C8 Fe3 Cu5 C9 -79.0(5) . . . . ?
C7 Fe3 Cu5 C9 69.6(5) . . . . ?
C100 Fe3 Cu5 C9 -175.4(4) . . . . ?
Cu6 Fe3 Cu5 C9 -124.3(3) . . . . ?
Fe2 Fe3 Cu5 C9 127.6(3) . . . . ?
Fe4 Fe3 Cu5 C9 178.1(3) . . . . ?
C9 Fe3 Cu5 Fe1 175.7(3) . . . . ?
C8 Fe3 Cu5 Fe1 96.7(4) . . . . ?
C7 Fe3 Cu5 Fe1 -114.7(4) . . . . ?
C100 Fe3 Cu5 Fe1 0.2(3) . . . . ?
Cu6 Fe3 Cu5 Fe1 51.37(4) . . . . ?
Fe2 Fe3 Cu5 Fe1 -56.67(4) . . . . ?
Fe4 Fe3 Cu5 Fe1 -6.24(4) . . . . ?
C9 Fe3 Cu5 Fe2 -127.6(3) . . . . ?
C8 Fe3 Cu5 Fe2 153.4(4) . . . . ?
C7 Fe3 Cu5 Fe2 -58.1(4) . . . . ?
C100 Fe3 Cu5 Fe2 56.9(3) . . . . ?
Cu6 Fe3 Cu5 Fe2 108.04(4) . . . . ?
Fe4 Fe3 Cu5 Fe2 50.43(4) . . . . ?
C9 Fe3 Cu5 Cu6 124.3(3) . . . . ?
C8 Fe3 Cu5 Cu6 45.4(4) . . . . ?
C7 Fe3 Cu5 Cu6 -166.1(4) . . . . ?
C100 Fe3 Cu5 Cu6 -51.1(3) . . . . ?
Fe2 Fe3 Cu5 Cu6 -108.04(4) . . . . ?
Fe4 Fe3 Cu5 Cu6 -57.60(4) . . . . ?
C4 Fe2 Cu5 C100 -111.4(4) . . . . ?
C6 Fe2 Cu5 C100 161.4(4) . . . . ?
C5 Fe2 Cu5 C100 92.8(6) . . . . ?
Fe4 Fe2 Cu5 C100 -1.0(3) . . . . ?
Fe3 Fe2 Cu5 C100 53.5(3) . . . . ?
Fe1 Fe2 Cu5 C100 -54.0(3) . . . . ?
C4 Fe2 Cu5 N1 67.5(4) . . . . ?
C6 Fe2 Cu5 N1 -19.7(4) . . . . ?
C5 Fe2 Cu5 N1 -88.4(6) . . . . ?
C100 Fe2 Cu5 N1 178.9(4) . . . . ?
Fe4 Fe2 Cu5 N1 177.9(3) . . . . ?
Fe3 Fe2 Cu5 N1 -127.7(3) . . . . ?
Fe1 Fe2 Cu5 N1 124.9(3) . . . . ?
C4 Fe2 Cu5 C9 165.0(4) . . . . ?
C6 Fe2 Cu5 C9 77.8(4) . . . . ?
C5 Fe2 Cu5 C9 9.2(6) . . . . ?
C100 Fe2 Cu5 C9 -83.6(4) . . . . ?
Fe4 Fe2 Cu5 C9 -84.6(2) . . . . ?
Fe3 Fe2 Cu5 C9 -30.1(2) . . . . ?
Fe1 Fe2 Cu5 C9 -137.6(2) . . . . ?
C4 Fe2 Cu5 Fe1 -57.4(3) . . . . ?
C6 Fe2 Cu5 Fe1 -144.6(3) . . . . ?
C5 Fe2 Cu5 Fe1 146.8(5) . . . . ?
C100 Fe2 Cu5 Fe1 54.0(3) . . . . ?
Fe4 Fe2 Cu5 Fe1 53.02(4) . . . . ?
Fe3 Fe2 Cu5 Fe1 107.46(4) . . . . ?
C4 Fe2 Cu5 Fe3 -164.9(3) . . . . ?
C6 Fe2 Cu5 Fe3 107.9(3) . . . . ?
C5 Fe2 Cu5 Fe3 39.3(5) . . . . ?
C100 Fe2 Cu5 Fe3 -53.5(3) . . . . ?
Fe4 Fe2 Cu5 Fe3 -54.44(4) . . . . ?
Fe1 Fe2 Cu5 Fe3 -107.46(4) . . . . ?
C4 Fe2 Cu5 Cu6 -112.3(3) . . . . ?
C6 Fe2 Cu5 Cu6 160.4(3) . . . . ?
C5 Fe2 Cu5 Cu6 91.8(5) . . . . ?
C100 Fe2 Cu5 Cu6 -1.0(3) . . . . ?
Fe4 Fe2 Cu5 Cu6 -1.91(4) . . . . ?
Fe3 Fe2 Cu5 Cu6 52.53(4) . . . . ?
Fe1 Fe2 Cu5 Cu6 -54.93(4) . . . . ?
C9 Fe3 Cu6 C100 -102.1(4) . . . . ?
C8 Fe3 Cu6 C100 171.1(5) . . . . ?
C7 Fe3 Cu6 C100 106.9(7) . . . . ?
Cu5 Fe3 Cu6 C100 -49.8(3) . . . . ?
Fe2 Fe3 Cu6 C100 5.7(3) . . . . ?
Fe4 Fe3 Cu6 C100 55.4(3) . . . . ?
C9 Fe3 Cu6 N2 71.6(4) . . . . ?
C8 Fe3 Cu6 N2 -15.2(4) . . . . ?
C7 Fe3 Cu6 N2 -79.4(7) . . . . ?
C100 Fe3 Cu6 N2 173.7(4) . . . . ?
Cu5 Fe3 Cu6 N2 123.9(3) . . . . ?
Fe2 Fe3 Cu6 N2 179.4(3) . . . . ?
Fe4 Fe3 Cu6 N2 -130.9(3) . . . . ?
C9 Fe3 Cu6 Fe1 -102.2(3) . . . . ?
C8 Fe3 Cu6 Fe1 171.0(4) . . . . ?
C7 Fe3 Cu6 Fe1 106.8(7) . . . . ?
C100 Fe3 Cu6 Fe1 -0.1(3) . . . . ?
Cu5 Fe3 Cu6 Fe1 -49.95(4) . . . . ?
Fe2 Fe3 Cu6 Fe1 5.58(4) . . . . ?
Fe4 Fe3 Cu6 Fe1 55.27(4) . . . . ?
C9 Fe3 Cu6 Fe4 -157.5(3) . . . . ?
C8 Fe3 Cu6 Fe4 115.7(4) . . . . ?
C7 Fe3 Cu6 Fe4 51.5(6) . . . . ?
C100 Fe3 Cu6 Fe4 -55.4(3) . . . . ?
Cu5 Fe3 Cu6 Fe4 -105.22(4) . . . . ?
Fe2 Fe3 Cu6 Fe4 -49.69(4) . . . . ?
C9 Fe3 Cu6 Cu5 -52.3(3) . . . . ?
C8 Fe3 Cu6 Cu5 -139.1(4) . . . . ?
C7 Fe3 Cu6 Cu5 156.7(7) . . . . ?
C100 Fe3 Cu6 Cu5 49.8(3) . . . . ?
Fe2 Fe3 Cu6 Cu5 55.53(4) . . . . ?
Fe4 Fe3 Cu6 Cu5 105.22(4) . . . . ?
C3 Fe1 Cu6 C100 95.3(4) . . . . ?
C1 Fe1 Cu6 C100 172.6(4) . . . . ?
C2 Fe1 Cu6 C100 -114.6(4) . . . . ?
Cu5 Fe1 Cu6 C100 51.1(3) . . . . ?
Fe4 Fe1 Cu6 C100 -56.2(3) . . . . ?
Fe2 Fe1 Cu6 C100 -5.7(3) . . . . ?
C3 Fe1 Cu6 N2 -78.3(4) . . . . ?
C1 Fe1 Cu6 N2 -1.0(4) . . . . ?
C2 Fe1 Cu6 N2 71.9(4) . . . . ?
C100 Fe1 Cu6 N2 -173.5(4) . . . . ?
Cu5 Fe1 Cu6 N2 -122.4(3) . . . . ?
Fe4 Fe1 Cu6 N2 130.2(3) . . . . ?
Fe2 Fe1 Cu6 N2 -179.2(3) . . . . ?
C3 Fe1 Cu6 Fe3 95.4(3) . . . . ?
C1 Fe1 Cu6 Fe3 172.7(3) . . . . ?
C2 Fe1 Cu6 Fe3 -114.5(3) . . . . ?
C100 Fe1 Cu6 Fe3 0.1(3) . . . . ?
Cu5 Fe1 Cu6 Fe3 51.23(4) . . . . ?
Fe4 Fe1 Cu6 Fe3 -56.11(4) . . . . ?
Fe2 Fe1 Cu6 Fe3 -5.55(4) . . . . ?
C3 Fe1 Cu6 Fe4 151.5(3) . . . . ?
C1 Fe1 Cu6 Fe4 -131.2(3) . . . . ?
C2 Fe1 Cu6 Fe4 -58.4(3) . . . . ?
C100 Fe1 Cu6 Fe4 56.2(3) . . . . ?
Cu5 Fe1 Cu6 Fe4 107.34(4) . . . . ?
Fe2 Fe1 Cu6 Fe4 50.57(4) . . . . ?
C3 Fe1 Cu6 Cu5 44.1(3) . . . . ?
C1 Fe1 Cu6 Cu5 121.4(3) . . . . ?
C2 Fe1 Cu6 Cu5 -165.7(4) . . . . ?
C100 Fe1 Cu6 Cu5 -51.1(3) . . . . ?
Fe4 Fe1 Cu6 Cu5 -107.34(4) . . . . ?
Fe2 Fe1 Cu6 Cu5 -56.78(4) . . . . ?
C10 Fe4 Cu6 C100 83.2(6) . . . . ?
C12 Fe4 Cu6 C100 -114.5(4) . . . . ?
C11 Fe4 Cu6 C100 157.9(4) . . . . ?
Fe2 Fe4 Cu6 C100 -1.2(3) . . . . ?
Fe1 Fe4 Cu6 C100 53.5(3) . . . . ?
Fe3 Fe4 Cu6 C100 -54.4(3) . . . . ?
C10 Fe4 Cu6 N2 -96.8(6) . . . . ?
C12 Fe4 Cu6 N2 65.5(4) . . . . ?
C11 Fe4 Cu6 N2 -22.1(4) . . . . ?
C100 Fe4 Cu6 N2 180.0(4) . . . . ?
Fe2 Fe4 Cu6 N2 178.7(3) . . . . ?
Fe1 Fe4 Cu6 N2 -126.6(3) . . . . ?
Fe3 Fe4 Cu6 N2 125.5(3) . . . . ?
C10 Fe4 Cu6 Fe3 137.7(6) . . . . ?
C12 Fe4 Cu6 Fe3 -60.1(3) . . . . ?
C11 Fe4 Cu6 Fe3 -147.7(3) . . . . ?
C100 Fe4 Cu6 Fe3 54.4(3) . . . . ?
Fe2 Fe4 Cu6 Fe3 53.21(4) . . . . ?
Fe1 Fe4 Cu6 Fe3 107.91(4) . . . . ?
C10 Fe4 Cu6 Fe1 29.8(6) . . . . ?
C12 Fe4 Cu6 Fe1 -168.0(3) . . . . ?
C11 Fe4 Cu6 Fe1 104.4(3) . . . . ?
C100 Fe4 Cu6 Fe1 -53.5(3) . . . . ?
Fe2 Fe4 Cu6 Fe1 -54.70(4) . . . . ?
Fe3 Fe4 Cu6 Fe1 -107.91(4) . . . . ?
C10 Fe4 Cu6 Cu5 82.6(6) . . . . ?
C12 Fe4 Cu6 Cu5 -115.2(3) . . . . ?
C11 Fe4 Cu6 Cu5 157.2(3) . . . . ?
C100 Fe4 Cu6 Cu5 -0.7(3) . . . . ?
Fe2 Fe4 Cu6 Cu5 -1.90(4) . . . . ?
Fe1 Fe4 Cu6 Cu5 52.80(3) . . . . ?
Fe3 Fe4 Cu6 Cu5 -55.10(4) . . . . ?
N1 Cu5 Cu6 C100 -178.8(4) . . . . ?
C9 Cu5 Cu6 C100 88.6(4) . . . . ?
Fe1 Cu5 Cu6 C100 -56.4(3) . . . . ?
Fe3 Cu5 Cu6 C100 56.8(3) . . . . ?
Fe2 Cu5 Cu6 C100 1.1(3) . . . . ?
C100 Cu5 Cu6 N2 -179.9(4) . . . . ?
N1 Cu5 Cu6 N2 1.4(4) . . . . ?
C9 Cu5 Cu6 N2 -91.3(3) . . . . ?
Fe1 Cu5 Cu6 N2 123.7(3) . . . . ?
Fe3 Cu5 Cu6 N2 -123.1(3) . . . . ?
Fe2 Cu5 Cu6 N2 -178.8(3) . . . . ?
C100 Cu5 Cu6 Fe3 -56.8(3) . . . . ?
N1 Cu5 Cu6 Fe3 124.5(2) . . . . ?
C9 Cu5 Cu6 Fe3 31.8(2) . . . . ?
Fe1 Cu5 Cu6 Fe3 -113.21(4) . . . . ?
Fe2 Cu5 Cu6 Fe3 -55.70(4) . . . . ?
C100 Cu5 Cu6 Fe1 56.4(3) . . . . ?
N1 Cu5 Cu6 Fe1 -122.3(2) . . . . ?
C9 Cu5 Cu6 Fe1 145.0(2) . . . . ?
Fe3 Cu5 Cu6 Fe1 113.21(4) . . . . ?
Fe2 Cu5 Cu6 Fe1 57.51(4) . . . . ?
C100 Cu5 Cu6 Fe4 0.7(3) . . . . ?
N1 Cu5 Cu6 Fe4 -178.0(2) . . . . ?
C9 Cu5 Cu6 Fe4 89.3(2) . . . . ?
Fe1 Cu5 Cu6 Fe4 -55.70(4) . . . . ?
Fe3 Cu5 Cu6 Fe4 57.51(4) . . . . ?
Fe2 Cu5 Cu6 Fe4 1.81(4) . . . . ?
C3 Fe1 C100 Fe3 95(79) . . . . ?
C1 Fe1 C100 Fe3 -161(100) . . . . ?
C2 Fe1 C100 Fe3 -40(79) . . . . ?
Cu5 Fe1 C100 Fe3 108(79) . . . . ?
Cu6 Fe1 C100 Fe3 -153(100) . . . . ?
Fe4 Fe1 C100 Fe3 -63(79) . . . . ?
Fe2 Fe1 C100 Fe3 19(79) . . . . ?
C3 Fe1 C100 Cu5 -12.9(5) . . . . ?
C1 Fe1 C100 Cu5 91.8(4) . . . . ?
C2 Fe1 C100 Cu5 -147.5(4) . . . . ?
Cu6 Fe1 C100 Cu5 99.1(3) . . . . ?
Fe4 Fe1 C100 Cu5 -171.0(4) . . . . ?
Fe2 Fe1 C100 Cu5 -88.8(3) . . . . ?
C3 Fe1 C100 Cu6 -112.0(4) . . . . ?
C1 Fe1 C100 Cu6 -7.3(4) . . . . ?
C2 Fe1 C100 Cu6 113.4(4) . . . . ?
Cu5 Fe1 C100 Cu6 -99.1(3) . . . . ?
Fe4 Fe1 C100 Cu6 89.9(3) . . . . ?
Fe2 Fe1 C100 Cu6 172.1(4) . . . . ?
C3 Fe1 C100 Fe4 158.1(4) . . . . ?
C1 Fe1 C100 Fe4 -97.2(4) . . . . ?
C2 Fe1 C100 Fe4 23.5(5) . . . . ?
Cu5 Fe1 C100 Fe4 171.0(4) . . . . ?
Cu6 Fe1 C100 Fe4 -89.9(3) . . . . ?
Fe2 Fe1 C100 Fe4 82.2(2) . . . . ?
C3 Fe1 C100 Fe2 75.8(4) . . . . ?
C1 Fe1 C100 Fe2 -179.4(3) . . . . ?
C2 Fe1 C100 Fe2 -58.7(5) . . . . ?
Cu5 Fe1 C100 Fe2 88.8(3) . . . . ?
Cu6 Fe1 C100 Fe2 -172.1(4) . . . . ?
Fe4 Fe1 C100 Fe2 -82.2(2) . . . . ?
C9 Fe3 C100 Fe1 -112(79) . . . . ?
C8 Fe3 C100 Fe1 144(100) . . . . ?
C7 Fe3 C100 Fe1 8(79) . . . . ?
Cu6 Fe3 C100 Fe1 153(100) . . . . ?
Cu5 Fe3 C100 Fe1 -108(79) . . . . ?
Fe2 Fe3 C100 Fe1 -19(79) . . . . ?
Fe4 Fe3 C100 Fe1 63(79) . . . . ?
C9 Fe3 C100 Cu5 -4.4(4) . . . . ?
C8 Fe3 C100 Cu5 -108.3(4) . . . . ?
C7 Fe3 C100 Cu5 116.1(5) . . . . ?
Cu6 Fe3 C100 Cu5 -99.1(3) . . . . ?
Fe2 Fe3 C100 Cu5 88.7(3) . . . . ?
Fe4 Fe3 C100 Cu5 171.0(4) . . . . ?
C9 Fe3 C100 Cu6 94.7(4) . . . . ?
C8 Fe3 C100 Cu6 -9.2(5) . . . . ?
C7 Fe3 C100 Cu6 -144.8(5) . . . . ?
Cu5 Fe3 C100 Cu6 99.1(3) . . . . ?
Fe2 Fe3 C100 Cu6 -172.2(4) . . . . ?
Fe4 Fe3 C100 Cu6 -89.9(3) . . . . ?
C9 Fe3 C100 Fe4 -175.4(3) . . . . ?
C8 Fe3 C100 Fe4 80.7(4) . . . . ?
C7 Fe3 C100 Fe4 -54.9(6) . . . . ?
Cu6 Fe3 C100 Fe4 89.9(3) . . . . ?
Cu5 Fe3 C100 Fe4 -171.0(4) . . . . ?
Fe2 Fe3 C100 Fe4 -82.2(2) . . . . ?
C9 Fe3 C100 Fe2 -93.2(4) . . . . ?
C8 Fe3 C100 Fe2 162.9(4) . . . . ?
C7 Fe3 C100 Fe2 27.3(6) . . . . ?
Cu6 Fe3 C100 Fe2 172.2(4) . . . . ?
Cu5 Fe3 C100 Fe2 -88.7(3) . . . . ?
Fe4 Fe3 C100 Fe2 82.2(2) . . . . ?
N1 Cu5 C100 Fe1 -83(2) . . . . ?
C9 Cu5 C100 Fe1 -177.4(3) . . . . ?
Fe3 Cu5 C100 Fe1 179.7(4) . . . . ?
Fe2 Cu5 C100 Fe1 90.2(3) . . . . ?
Cu6 Cu5 C100 Fe1 -91.2(3) . . . . ?
N1 Cu5 C100 Fe3 97(2) . . . . ?
C9 Cu5 C100 Fe3 2.9(3) . . . . ?
Fe1 Cu5 C100 Fe3 -179.7(4) . . . . ?
Fe2 Cu5 C100 Fe3 -89.4(3) . . . . ?
Cu6 Cu5 C100 Fe3 89.1(3) . . . . ?
N1 Cu5 C100 Cu6 8(3) . . . . ?
C9 Cu5 C100 Cu6 -86.2(3) . . . . ?
Fe1 Cu5 C100 Cu6 91.2(3) . . . . ?
Fe3 Cu5 C100 Cu6 -89.1(3) . . . . ?
Fe2 Cu5 C100 Cu6 -178.5(4) . . . . ?
N1 Cu5 C100 Fe4 -165.6(18) . . . . ?
C9 Cu5 C100 Fe4 100(3) . . . . ?
Fe1 Cu5 C100 Fe4 -82(3) . . . . ?
Fe3 Cu5 C100 Fe4 97(3) . . . . ?
Fe2 Cu5 C100 Fe4 8(2) . . . . ?
Cu6 Cu5 C100 Fe4 -174(3) . . . . ?
N1 Cu5 C100 Fe2 -174(2) . . . . ?
C9 Cu5 C100 Fe2 92.3(3) . . . . ?
Fe1 Cu5 C100 Fe2 -90.2(3) . . . . ?
Fe3 Cu5 C100 Fe2 89.4(3) . . . . ?
Cu6 Cu5 C100 Fe2 178.5(4) . . . . ?
N2 Cu6 C100 Fe1 91(4) . . . . ?
Fe3 Cu6 C100 Fe1 -179.8(4) . . . . ?
Fe4 Cu6 C100 Fe1 -89.7(3) . . . . ?
Cu5 Cu6 C100 Fe1 89.3(3) . . . . ?
N2 Cu6 C100 Fe3 -90(4) . . . . ?
Fe1 Cu6 C100 Fe3 179.8(4) . . . . ?
Fe4 Cu6 C100 Fe3 90.2(3) . . . . ?
Cu5 Cu6 C100 Fe3 -90.8(3) . . . . ?
N2 Cu6 C100 Cu5 1(4) . . . . ?
Fe3 Cu6 C100 Cu5 90.8(3) . . . . ?
Fe1 Cu6 C100 Cu5 -89.3(3) . . . . ?
Fe4 Cu6 C100 Cu5 -179.0(4) . . . . ?
N2 Cu6 C100 Fe4 -180(100) . . . . ?
Fe3 Cu6 C100 Fe4 -90.2(3) . . . . ?
Fe1 Cu6 C100 Fe4 89.7(3) . . . . ?
Cu5 Cu6 C100 Fe4 179.0(4) . . . . ?
N2 Cu6 C100 Fe2 -168(3) . . . . ?
Fe3 Cu6 C100 Fe2 -79(3) . . . . ?
Fe1 Cu6 C100 Fe2 101(3) . . . . ?
Fe4 Cu6 C100 Fe2 12(3) . . . . ?
Cu5 Cu6 C100 Fe2 -169(3) . . . . ?
C10 Fe4 C100 Fe1 -52.2(4) . . . . ?
C12 Fe4 C100 Fe1 -179.2(4) . . . . ?
C11 Fe4 C100 Fe1 68.7(4) . . . . ?
Fe2 Fe4 C100 Fe1 -90.3(3) . . . . ?
Fe3 Fe4 C100 Fe1 -179.7(4) . . . . ?
Cu6 Fe4 C100 Fe1 91.4(3) . . . . ?
C10 Fe4 C100 Fe3 127.4(4) . . . . ?
C12 Fe4 C100 Fe3 0.5(5) . . . . ?
C11 Fe4 C100 Fe3 -111.6(4) . . . . ?
Fe2 Fe4 C100 Fe3 89.4(3) . . . . ?
Fe1 Fe4 C100 Fe3 179.7(4) . . . . ?
Cu6 Fe4 C100 Fe3 -88.9(3) . . . . ?
C10 Fe4 C100 Cu5 30(3) . . . . ?
C12 Fe4 C100 Cu5 -97(3) . . . . ?
C11 Fe4 C100 Cu5 151(3) . . . . ?
Fe2 Fe4 C100 Cu5 -8(2) . . . . ?
Fe1 Fe4 C100 Cu5 82(3) . . . . ?
Fe3 Fe4 C100 Cu5 -97(3) . . . . ?
Cu6 Fe4 C100 Cu5 174(3) . . . . ?
C10 Fe4 C100 Cu6 -143.6(3) . . . . ?
C12 Fe4 C100 Cu6 89.4(5) . . . . ?
C11 Fe4 C100 Cu6 -22.6(4) . . . . ?
Fe2 Fe4 C100 Cu6 178.4(4) . . . . ?
Fe1 Fe4 C100 Cu6 -91.4(3) . . . . ?
Fe3 Fe4 C100 Cu6 88.9(3) . . . . ?
C10 Fe4 C100 Fe2 38.0(4) . . . . ?
C12 Fe4 C100 Fe2 -88.9(4) . . . . ?
C11 Fe4 C100 Fe2 159.0(3) . . . . ?
Fe1 Fe4 C100 Fe2 90.3(3) . . . . ?
Fe3 Fe4 C100 Fe2 -89.4(3) . . . . ?
Cu6 Fe4 C100 Fe2 -178.4(4) . . . . ?
C4 Fe2 C100 Fe1 6.1(5) . . . . ?
C6 Fe2 C100 Fe1 -107.6(4) . . . . ?
C5 Fe2 C100 Fe1 134.8(4) . . . . ?
Fe4 Fe2 C100 Fe1 89.6(3) . . . . ?
Cu5 Fe2 C100 Fe1 -89.1(3) . . . . ?
Fe3 Fe2 C100 Fe1 179.9(4) . . . . ?
C4 Fe2 C100 Fe3 -173.8(3) . . . . ?
C6 Fe2 C100 Fe3 72.5(4) . . . . ?
C5 Fe2 C100 Fe3 -45.1(5) . . . . ?
Fe4 Fe2 C100 Fe3 -90.2(3) . . . . ?
Cu5 Fe2 C100 Fe3 91.0(3) . . . . ?
Fe1 Fe2 C100 Fe3 -179.9(4) . . . . ?
C4 Fe2 C100 Cu5 95.2(4) . . . . ?
C6 Fe2 C100 Cu5 -18.5(4) . . . . ?
C5 Fe2 C100 Cu5 -136.1(4) . . . . ?
Fe4 Fe2 C100 Cu5 178.7(4) . . . . ?
Fe3 Fe2 C100 Cu5 -91.0(3) . . . . ?
Fe1 Fe2 C100 Cu5 89.1(3) . . . . ?
C4 Fe2 C100 Cu6 -95(3) . . . . ?
C6 Fe2 C100 Cu6 151(3) . . . . ?
C5 Fe2 C100 Cu6 33(3) . . . . ?
Fe4 Fe2 C100 Cu6 -12(3) . . . . ?
Cu5 Fe2 C100 Cu6 169(3) . . . . ?
Fe3 Fe2 C100 Cu6 78(3) . . . . ?
Fe1 Fe2 C100 Cu6 -101(3) . . . . ?
C4 Fe2 C100 Fe4 -83.6(4) . . . . ?
C6 Fe2 C100 Fe4 162.8(4) . . . . ?
C5 Fe2 C100 Fe4 45.2(5) . . . . ?
Cu5 Fe2 C100 Fe4 -178.7(4) . . . . ?
Fe3 Fe2 C100 Fe4 90.2(3) . . . . ?
Fe1 Fe2 C100 Fe4 -89.6(3) . . . . ?
C3 Fe1 C1 O1 -58(6) . . . . ?
C2 Fe1 C1 O1 39(6) . . . . ?
C100 Fe1 C1 O1 -178(100) . . . . ?
Cu5 Fe1 C1 O1 -130(6) . . . . ?
Cu6 Fe1 C1 O1 176(6) . . . . ?
Fe4 Fe1 C1 O1 132(6) . . . . ?
Fe2 Fe1 C1 O1 -179(100) . . . . ?
C3 Fe1 C2 O2 68(16) . . . . ?
C1 Fe1 C2 O2 -26(16) . . . . ?
C100 Fe1 C2 O2 -152(15) . . . . ?
Cu5 Fe1 C2 O2 128(15) . . . . ?
Cu6 Fe1 C2 O2 -88(16) . . . . ?
Fe4 Fe1 C2 O2 -135(16) . . . . ?
Fe2 Fe1 C2 O2 169(16) . . . . ?
C1 Fe1 C3 O3 66(10) . . . . ?
C2 Fe1 C3 O3 -29(10) . . . . ?
C100 Fe1 C3 O3 -179(100) . . . . ?
Cu5 Fe1 C3 O3 171(10) . . . . ?
Cu6 Fe1 C3 O3 130(10) . . . . ?
Fe4 Fe1 C3 O3 -138(10) . . . . ?
Fe2 Fe1 C3 O3 -134(10) . . . . ?
C6 Fe2 C4 O4 -63(7) . . . . ?
C5 Fe2 C4 O4 35(7) . . . . ?
C100 Fe2 C4 O4 177(100) . . . . ?
Fe4 Fe2 C4 O4 126(7) . . . . ?
Cu5 Fe2 C4 O4 -132(7) . . . . ?
Fe3 Fe2 C4 O4 159(6) . . . . ?
Fe1 Fe2 C4 O4 -179(100) . . . . ?
C4 Fe2 C5 O5 -58(11) . . . . ?
C6 Fe2 C5 O5 39(11) . . . . ?
C100 Fe2 C5 O5 163(10) . . . . ?
Fe4 Fe2 C5 O5 -165(10) . . . . ?
Cu5 Fe2 C5 O5 100(10) . . . . ?
Fe3 Fe2 C5 O5 133(10) . . . . ?
Fe1 Fe2 C5 O5 -136(10) . . . . ?
C4 Fe2 C6 O6 94(5) . . . . ?
C5 Fe2 C6 O6 -2(5) . . . . ?
C100 Fe2 C6 O6 -137(5) . . . . ?
Fe4 Fe2 C6 O6 -106(5) . . . . ?
Cu5 Fe2 C6 O6 -151(6) . . . . ?
Fe3 Fe2 C6 O6 -96(5) . . . . ?
Fe1 Fe2 C6 O6 175(5) . . . . ?
C9 Fe3 C7 O7 -24(34) . . . . ?
C8 Fe3 C7 O7 70(34) . . . . ?
C100 Fe3 C7 O7 -150(34) . . . . ?
Cu6 Fe3 C7 O7 129(34) . . . . ?
Cu5 Fe3 C7 O7 -83(34) . . . . ?
Fe2 Fe3 C7 O7 -130(34) . . . . ?
Fe4 Fe3 C7 O7 173(100) . . . . ?
C9 Fe3 C8 O8 67(14) . . . . ?
C7 Fe3 C8 O8 -28(14) . . . . ?
C100 Fe3 C8 O8 -178(100) . . . . ?
Cu6 Fe3 C8 O8 175(14) . . . . ?
Cu5 Fe3 C8 O8 131(14) . . . . ?
Fe2 Fe3 C8 O8 -145(13) . . . . ?
Fe4 Fe3 C8 O8 -132(14) . . . . ?
C8 Fe3 C9 O9 -62(7) . . . . ?
C7 Fe3 C9 O9 37(7) . . . . ?
C100 Fe3 C9 O9 -180(100) . . . . ?
Cu6 Fe3 C9 O9 -131(7) . . . . ?
Cu5 Fe3 C9 O9 177(100) . . . . ?
Fe2 Fe3 C9 O9 131(7) . . . . ?
Fe4 Fe3 C9 O9 172(7) . . . . ?
C8 Fe3 C9 Cu5 121.8(3) . . . . ?
C7 Fe3 C9 Cu5 -139.7(3) . . . . ?
C100 Fe3 C9 Cu5 3.4(3) . . . . ?
Cu6 Fe3 C9 Cu5 52.0(2) . . . . ?
Fe2 Fe3 C9 Cu5 -45.6(2) . . . . ?
Fe4 Fe3 C9 Cu5 -4.8(8) . . . . ?
C100 Cu5 C9 O9 177.3(8) . . . . ?
N1 Cu5 C9 O9 3.8(8) . . . . ?
Fe1 Cu5 C9 O9 175.0(7) . . . . ?
Fe3 Cu5 C9 O9 -179.5(10) . . . . ?
Fe2 Cu5 C9 O9 -136.1(8) . . . . ?
Cu6 Cu5 C9 O9 136.5(8) . . . . ?
C100 Cu5 C9 Fe3 -3.2(3) . . . . ?
N1 Cu5 C9 Fe3 -176.6(3) . . . . ?
Fe1 Cu5 C9 Fe3 -5.5(4) . . . . ?
Fe2 Cu5 C9 Fe3 43.5(2) . . . . ?
Cu6 Cu5 C9 Fe3 -44.0(2) . . . . ?
C12 Fe4 C10 O10 -7(17) . . . . ?
C11 Fe4 C10 O10 89(17) . . . . ?
C100 Fe4 C10 O10 -145(17) . . . . ?
Fe2 Fe4 C10 O10 -117(17) . . . . ?
Fe1 Fe4 C10 O10 -178(100) . . . . ?
Fe3 Fe4 C10 O10 -86(17) . . . . ?
Cu6 Fe4 C10 O10 157(17) . . . . ?
C10 Fe4 C11 O11 -1(10) . . . . ?
C12 Fe4 C11 O11 95(10) . . . . ?
C100 Fe4 C11 O11 -136(10) . . . . ?
Fe2 Fe4 C11 O11 -98(10) . . . . ?
Fe1 Fe4 C11 O11 -96(10) . . . . ?
Fe3 Fe4 C11 O11 175(10) . . . . ?
Cu6 Fe4 C11 O11 -153(10) . . . . ?
C10 Fe4 C12 O12 46(12) . . . . ?
C11 Fe4 C12 O12 -54(12) . . . . ?
C100 Fe4 C12 O12 -175(12) . . . . ?
Fe2 Fe4 C12 O12 132(12) . . . . ?
Fe1 Fe4 C12 O12 -177(100) . . . . ?
Fe3 Fe4 C12 O12 -175(12) . . . . ?
Cu6 Fe4 C12 O12 -126(12) . . . . ?
C100 Cu5 N1 C13 29(3) . . . . ?
C9 Cu5 N1 C13 122.3(6) . . . . ?
Fe1 Cu5 N1 C13 -48.1(6) . . . . ?
Fe3 Cu5 N1 C13 119.2(5) . . . . ?
Fe2 Cu5 N1 C13 -143.8(5) . . . . ?
Cu6 Cu5 N1 C13 35.9(6) . . . . ?
C100 Cu5 N1 C17 -148(2) . . . . ?
C9 Cu5 N1 C17 -55.1(6) . . . . ?
Fe1 Cu5 N1 C17 134.6(5) . . . . ?
Fe3 Cu5 N1 C17 -58.1(7) . . . . ?
Fe2 Cu5 N1 C17 38.9(7) . . . . ?
Cu6 Cu5 N1 C17 -141.4(5) . . . . ?
C17 N1 C13 C14 0.0(11) . . . . ?
Cu5 N1 C13 C14 -177.4(6) . . . . ?
N1 C13 C14 C15 0.3(12) . . . . ?
C13 C14 C15 C16 -1.3(11) . . . . ?
C13 C14 C15 C20 179.0(7) . . . 15_665 ?
C14 C15 C16 C17 1.9(11) . . . . ?
C20 C15 C16 C17 -178.4(7) 15_665 . . . ?
C13 N1 C17 C16 0.6(11) . . . . ?
Cu5 N1 C17 C16 178.0(6) . . . . ?
C15 C16 C17 N1 -1.6(12) . . . . ?
C100 Cu6 N2 C22 147(4) . . . . ?
Fe3 Cu6 N2 C22 61.8(7) . . . . ?
Fe1 Cu6 N2 C22 -127.1(6) . . . . ?
Fe4 Cu6 N2 C22 -32.8(8) . . . . ?
Cu5 Cu6 N2 C22 148.1(5) . . . . ?
C100 Cu6 N2 C18 -34(4) . . . . ?
Fe3 Cu6 N2 C18 -118.7(6) . . . . ?
Fe1 Cu6 N2 C18 52.3(7) . . . . ?
Fe4 Cu6 N2 C18 146.7(5) . . . . ?
Cu5 Cu6 N2 C18 -32.4(7) . . . . ?
C22 N2 C18 C19 1.7(12) . . . . ?
Cu6 N2 C18 C19 -177.8(6) . . . . ?
N2 C18 C19 C20 -0.2(13) . . . . ?
C18 C19 C20 C21 -1.2(12) . . . . ?
C18 C19 C20 C15 177.4(7) . . . 12_756 ?
C19 C20 C21 C22 1.1(12) . . . . ?
C15 C20 C21 C22 -177.5(8) 12_756 . . . ?
C18 N2 C22 C21 -1.8(12) . . . . ?
Cu6 N2 C22 C21 177.6(6) . . . . ?
C20 C21 C22 N2 0.4(13) . . . . ?
C204 O200 C201 C202 -13(2) . . . . ?
O200 C201 C202 C203 6(3) . . . . ?
C201 C202 C203 C204 3(2) . . . . ?
C201 O200 C204 C203 14.6(18) . . . . ?
C202 C203 C204 O200 -11(2) . . . . ?
C304 O300 C301 C302 8(3) . . . . ?
O300 C301 C302 C303 20(3) . . . . ?
C301 C302 C303 C304 -37(2) . . . . ?
C301 O300 C304 C303 -32(3) . . . . ?
C302 C303 C304 O300 44(2) . . . . ?
